data_4335167
loop_
_publ_author_name
'Viktor Hlukhyy'
'Lisa Siggelkow'
'Thomas F. F\"assler'

_publ_contact_author_address
;  Departement of Chemistry, Technische Universitaet Muenchen,
   Lichtenbergstrasse 4,
   85747 Garching, Germany
;
_publ_contact_author_email Viktor.Hlukhyy@lrz.tu-muenchen.de
_publ_contact_author_fax '+49-(0) 89 289 13186'
_publ_contact_author_name 'Viktor Hlukhyy'
_publ_contact_author_phone '+49-(0) 89 289 13226'
_publ_section_title
;
 From One to Three Dimensions: Corrugated\\infty1 [NiGe] Ribbons as a
 Building Block in Alkaline Earth Metal Ae/Ni/Ge Phases with Crystal
 Structure and Chemical Bonding in AeNiGe (Ae = Mg, Sr, Ba)
;
_journal_name_full 'Inorganic Chemistry'
_journal_page_first 6905
_journal_page_last 6915
_journal_paper_doi 10.1021/ic302681t
_journal_volume 52
_journal_year 2013
_chemical_formula_sum 'Ba Ge Ni'
_chemical_formula_weight 268.64
_space_group_IT_number 62
_symmetry_cell_setting orthorhombic
_symmetry_space_group_name_Hall '-P 2ac 2n'
_symmetry_space_group_name_H-M 'P n m a'
_atom_sites_solution_primary direct
_atom_sites_solution_secondary difmap
_audit_creation_method SHELXL-97
_cell_angle_alpha 90.00
_cell_angle_beta 90.00
_cell_angle_gamma 90.00
_cell_formula_units_Z 4
_cell_length_a 5.969(4)
_cell_length_b 4.1950(10)
_cell_length_c 11.993(5)
_cell_measurement_temperature 293(2)
_cell_volume 300.3(2)
_computing_cell_refinement 'WinXPOW (Stoe, 2003)'
_computing_data_collection 'XArea (Stoe, 2001)'
_computing_data_reduction 'XRED (Stoe, 2001)'
_computing_molecular_graphics 'DIAMOND 3.2 (Brandenburg)'
_computing_structure_refinement 'SHELXL-97 (Sheldrick, 1997)'
_computing_structure_solution 'SHELXS-97 (Sheldrick, 1990)'
_diffrn_ambient_temperature 293(2)
_diffrn_measured_fraction_theta_full 0.995
_diffrn_measured_fraction_theta_max 0.995
_diffrn_measurement_device_type 'imaging plate diffractomter Stoe IPDS-II'
_diffrn_measurement_method '\w scans'
_diffrn_radiation_monochromator graphite
_diffrn_radiation_source 'rotating anode, BRUKER NONIUS FR591'
_diffrn_radiation_type MoK\a
_diffrn_radiation_wavelength 0.71073
_diffrn_reflns_av_R_equivalents 0.0610
_diffrn_reflns_av_sigmaI/netI 0.0215
_diffrn_reflns_limit_h_max 7
_diffrn_reflns_limit_h_min -7
_diffrn_reflns_limit_k_max 5
_diffrn_reflns_limit_k_min -5
_diffrn_reflns_limit_l_max 15
_diffrn_reflns_limit_l_min -15
_diffrn_reflns_number 4590
_diffrn_reflns_theta_full 27.48
_diffrn_reflns_theta_max 27.48
_diffrn_reflns_theta_min 4.82
_exptl_absorpt_coefficient_mu 28.771
_exptl_absorpt_correction_T_max 0.0833
_exptl_absorpt_correction_T_min 0.0373
_exptl_absorpt_correction_type numerical
_exptl_absorpt_process_details 'STOE X-RED'
_exptl_crystal_colour 'metallic silver'
_exptl_crystal_density_diffrn 5.942
_exptl_crystal_description needle
_exptl_crystal_F_000 464
_exptl_crystal_size_max 0.06
_exptl_crystal_size_mid 0.02
_exptl_crystal_size_min 0.01
_refine_diff_density_max 1.971
_refine_diff_density_min -0.923
_refine_diff_density_rms 0.229
_refine_ls_extinction_coef 0.0024(5)
_refine_ls_extinction_expression Fc^*^=kFc[1+0.001xFc^2^\l^3^/sin(2\q)]^-1/4^
_refine_ls_extinction_method SHELXL
_refine_ls_goodness_of_fit_ref 1.076
_refine_ls_matrix_type full
_refine_ls_number_parameters 20
_refine_ls_number_reflns 393
_refine_ls_number_restraints 0
_refine_ls_restrained_S_all 1.076
_refine_ls_R_factor_all 0.0267
_refine_ls_R_factor_gt 0.0218
_refine_ls_shift/su_max 0.000
_refine_ls_shift/su_mean 0.000
_refine_ls_structure_factor_coef Fsqd
_refine_ls_weighting_details 'calc w=1/[\s^2^(Fo^2^)+(0.0279P)^2^+0.0000P] where P=(Fo^2^+2Fc^2^)/3'
_refine_ls_weighting_scheme calc
_refine_ls_wR_factor_gt 0.0477
_refine_ls_wR_factor_ref 0.0492
_reflns_number_gt 354
_reflns_number_total 393
_reflns_threshold_expression >2sigma(I)
_cod_data_source_file ic302681t_si_002_1.cif
_cod_data_source_block BaNiGe
_cod_database_code 4335167

loop_
_symmetry_equiv_pos_as_xyz
'x, y, z'
'-x+1/2, -y, z+1/2'
'-x, y+1/2, -z'
'x+1/2, -y+1/2, -z+1/2'
'-x, -y, -z'
'x-1/2, y, -z-1/2'
'x, -y-1/2, z'
'-x-1/2, y-1/2, z-1/2'

loop_
_atom_site_label
_atom_site_type_symbol
_atom_site_fract_x
_atom_site_fract_y
_atom_site_fract_z
_atom_site_U_iso_or_equiv
_atom_site_adp_type
_atom_site_occupancy
_atom_site_symmetry_multiplicity
_atom_site_calc_flag
_atom_site_refinement_flags
Ba Ba 0.11787(7) 0.2500 0.35200(3) 0.02128(18) Uani 1 2 d S
Ni Ni 0.09597(15) 0.2500 0.04111(7) 0.0186(2) Uani 1 2 d S
Ge Ge 0.36901(12) 0.2500 0.62128(6) 0.0196(2) Uani 1 2 d S

loop_
_atom_site_aniso_label
_atom_site_aniso_U_11
_atom_site_aniso_U_22
_atom_site_aniso_U_33
_atom_site_aniso_U_23
_atom_site_aniso_U_13
_atom_site_aniso_U_12
Ba 0.0229(3) 0.0216(3) 0.0194(2) 0.000 -0.00033(14) 0.000
Ni 0.0240(4) 0.0124(4) 0.0194(4) 0.000 -0.0020(3) 0.000
Ge 0.0272(4) 0.0131(4) 0.0184(3) 0.000 0.0031(2) 0.000

loop_
_atom_type_symbol
_atom_type_description
_atom_type_scat_dispersion_real
_atom_type_scat_dispersion_imag
_atom_type_scat_source
Ni Ni 0.3393 1.1124 'International Tables Vol C Tables 4.2.6.8 and 6.1.1.4'
Ge Ge 0.1547 1.8001 'International Tables Vol C Tables 4.2.6.8 and 6.1.1.4'
Ba Ba -0.3244 2.2819 'International Tables Vol C Tables 4.2.6.8 and 6.1.1.4'

loop_
_geom_angle_atom_site_label_1
_geom_angle_atom_site_label_2
_geom_angle_atom_site_label_3
_geom_angle
_geom_angle_site_symmetry_1
_geom_angle_site_symmetry_3
Ni Ba Ni 133.44(4) 6_656 6_556
Ni Ba Ge 107.81(3) 6_656 2_554
Ni Ba Ge 108.91(2) 6_556 2_554
Ni Ba Ge 107.81(3) 6_656 2_564
Ni Ba Ge 108.91(2) 6_556 2_564
Ge Ba Ge 74.30(3) 2_554 2_564
Ni Ba Ni 45.199(19) 6_656 2_565
Ni Ba Ni 101.71(4) 6_556 2_565
Ge Ba Ni 149.30(3) 2_554 2_565
Ge Ba Ni 98.17(3) 2_564 2_565
Ni Ba Ni 45.199(19) 6_656 2
Ni Ba Ni 101.71(4) 6_556 2
Ge Ba Ni 98.17(3) 2_554 2
Ge Ba Ni 149.30(3) 2_564 2
Ni Ba Ni 72.91(3) 2_565 2
Ni Ba Ge 40.911(19) 6_656 .
Ni Ba Ge 92.53(4) 6_556 .
Ge Ba Ge 135.492(19) 2_554 .
Ge Ba Ge 135.492(19) 2_564 .
Ni Ba Ge 38.140(15) 2_565 .
Ni Ba Ge 38.140(15) 2 .
Ni Ba Ge 134.45(3) 6_656 5_556
Ni Ba Ge 38.67(2) 6_556 5_556
Ge Ba Ge 74.76(2) 2_554 5_556
Ge Ba Ge 116.18(2) 2_564 5_556
Ni Ba Ge 132.84(3) 2_565 5_556
Ni Ba Ge 89.27(4) 2 5_556
Ge Ba Ge 105.03(3) . 5_556
Ni Ba Ge 134.45(3) 6_656 5_566
Ni Ba Ge 38.67(2) 6_556 5_566
Ge Ba Ge 116.18(2) 2_554 5_566
Ge Ba Ge 74.76(2) 2_564 5_566
Ni Ba Ge 89.27(4) 2_565 5_566
Ni Ba Ge 132.84(3) 2 5_566
Ge Ba Ge 105.03(3) . 5_566
Ge Ba Ge 71.31(4) 5_556 5_566
Ni Ba Ge 38.27(2) 6_656 5_666
Ni Ba Ge 136.67(3) 6_556 5_666
Ge Ba Ge 112.95(2) 2_554 5_666
Ge Ba Ge 73.14(2) 2_564 5_666
Ni Ba Ge 38.05(2) 2_565 5_666
Ni Ba Ge 83.19(3) 2 5_666
Ge Ba Ge 64.90(2) . 5_666
Ge Ba Ge 169.86(2) 5_556 5_666
Ge Ba Ge 109.15(4) 5_566 5_666
Ni Ba Ge 38.27(2) 6_656 5_656
Ni Ba Ge 136.67(3) 6_556 5_656
Ge Ba Ge 73.14(2) 2_554 5_656
Ge Ba Ge 112.95(2) 2_564 5_656
Ni Ba Ge 83.19(3) 2_565 5_656
Ni Ba Ge 38.05(2) 2 5_656
Ge Ba Ge 64.90(2) . 5_656
Ge Ba Ge 109.15(4) 5_556 5_656
Ge Ba Ge 169.86(2) 5_566 5_656
Ge Ba Ge 68.52(4) 5_666 5_656
Ni Ba Ni 116.20(3) 6_656 .
Ni Ba Ni 110.36(3) 6_556 .
Ge Ba Ni 37.304(16) 2_554 .
Ge Ba Ni 37.304(16) 2_564 .
Ni Ba Ni 131.229(19) 2_565 .
Ni Ba Ni 131.229(19) 2 .
Ge Ba Ni 157.11(3) . .
Ge Ba Ni 93.482(19) 5_556 .
Ge Ba Ni 93.482(19) 5_566 .
Ge Ba Ni 96.590(18) 5_666 .
Ge Ba Ni 96.590(18) 5_656 .
Ge Ni Ge 129.74(5) 2_564 2_554
Ge Ni Ge 113.09(3) 2_564 6_556
Ge Ni Ge 113.09(3) 2_554 6_556
Ge Ni Ni 158.86(6) 2_564 5
Ge Ni Ni 57.57(3) 2_554 5
Ge Ni Ni 55.52(3) 6_556 5
Ge Ni Ni 57.57(3) 2_564 5_565
Ge Ni Ni 158.86(6) 2_554 5_565
Ge Ni Ni 55.52(3) 6_556 5_565
Ni Ni Ni 108.44(7) 5 5_565
Ge Ni Ba 84.97(3) 2_564 6_556
Ge Ni Ba 84.97(3) 2_554 6_556
Ge Ni Ba 79.36(5) 6_556 6_556
Ni Ni Ba 75.64(5) 5 6_556
Ni Ni Ba 75.64(5) 5_565 6_556
Ge Ni Ba 76.03(3) 2_564 6_656
Ge Ni Ba 76.03(3) 2_554 6_656
Ge Ni Ba 147.19(4) 6_556 6_656
Ni Ni Ba 123.71(4) 5 6_656
Ni Ni Ba 123.71(4) 5_565 6_656
Ba Ni Ba 133.44(4) 6_556 6_656
Ge Ni Ba 139.54(4) 2_564 2_554
Ge Ni Ba 71.64(3) 2_554 2_554
Ge Ni Ba 75.46(4) 6_556 2_554
Ni Ni Ba 59.16(4) 5 2_554
Ni Ni Ba 116.83(5) 5_565 2_554
Ba Ni Ba 134.801(19) 6_556 2_554
Ba Ni Ba 78.29(4) 6_656 2_554
Ge Ni Ba 71.64(3) 2_564 2_564
Ge Ni Ba 139.54(4) 2_554 2_564
Ge Ni Ba 75.46(4) 6_556 2_564
Ni Ni Ba 116.83(5) 5 2_564
Ni Ni Ba 59.16(4) 5_565 2_564
Ba Ni Ba 134.801(19) 6_556 2_564
Ba Ni Ba 78.29(4) 6_656 2_564
Ba Ni Ba 72.91(3) 2_554 2_564
Ge Ni Ba 65.30(3) 2_564 .
Ge Ni Ba 65.30(3) 2_554 .
Ge Ni Ba 147.18(5) 6_556 .
Ni Ni Ba 113.37(4) 5 .
Ni Ni Ba 113.37(4) 5_565 .
Ba Ni Ba 67.82(3) 6_556 .
Ba Ni Ba 65.63(2) 6_656 .
Ba Ni Ba 128.69(2) 2_554 .
Ba Ni Ba 128.69(2) 2_564 .
Ni Ge Ni 129.74(5) 2 2_565
Ni Ge Ni 66.91(3) 2 6_656
Ni Ge Ni 66.91(3) 2_565 6_656
Ni Ge Ba 151.09(3) 2 2_565
Ni Ge Ba 77.40(3) 2_565 2_565
Ni Ge Ba 129.88(3) 6_656 2_565
Ni Ge Ba 77.40(3) 2 2
Ni Ge Ba 151.09(3) 2_565 2
Ni Ge Ba 129.88(3) 6_656 2
Ba Ge Ba 74.30(3) 2_565 2
Ni Ge Ba 70.22(3) 2 .
Ni Ge Ba 70.22(3) 2_565 .
Ni Ge Ba 59.72(5) 6_656 .
Ba Ge Ba 137.07(2) 2_565 .
Ba Ge Ba 137.07(2) 2 .
Ni Ge Ba 65.30(3) 2 5_556
Ni Ge Ba 129.61(4) 2_565 5_556
Ni Ge Ba 122.30(3) 6_656 5_556
Ba Ge Ba 107.41(2) 2_565 5_556
Ba Ge Ba 66.122(18) 2 5_556
Ba Ge Ba 74.97(3) . 5_556
Ni Ge Ba 129.61(4) 2 5_566
Ni Ge Ba 65.30(3) 2_565 5_566
Ni Ge Ba 122.30(3) 6_656 5_566
Ba Ge Ba 66.122(18) 2_565 5_566
Ba Ge Ba 107.41(2) 2 5_566
Ba Ge Ba 74.97(3) . 5_566
Ba Ge Ba 71.31(4) 5_556 5_566
Ni Ge Ba 118.11(4) 2 5_666
Ni Ge Ba 56.76(3) 2_565 5_666
Ni Ge Ba 66.50(3) 6_656 5_666
Ba Ge Ba 64.719(17) 2_565 5_666
Ba Ge Ba 104.65(2) 2 5_666
Ba Ge Ba 115.10(2) . 5_666
Ba Ge Ba 169.86(2) 5_556 5_666
Ba Ge Ba 109.15(4) 5_566 5_666
Ni Ge Ba 56.76(3) 2 5_656
Ni Ge Ba 118.11(4) 2_565 5_656
Ni Ge Ba 66.50(3) 6_656 5_656
Ba Ge Ba 104.65(2) 2_565 5_656
Ba Ge Ba 64.719(17) 2 5_656
Ba Ge Ba 115.10(2) . 5_656
Ba Ge Ba 109.15(4) 5_556 5_656
Ba Ge Ba 169.86(2) 5_566 5_656
Ba Ge Ba 68.52(4) 5_666 5_656

loop_
_geom_bond_atom_site_label_1
_geom_bond_atom_site_label_2
_geom_bond_distance
_geom_bond_site_symmetry_2
Ba Ni 3.129(2) 6_656
Ba Ni 3.369(2) 6_556
Ba Ge 3.4731(11) 2_554
Ba Ge 3.4731(11) 2_564
Ba Ni 3.5300(12) 2_565
Ba Ni 3.5300(12) 2
Ba Ge 3.5604(15) .
Ba Ge 3.5983(17) 5_556
Ba Ge 3.5983(17) 5_566
Ba Ge 3.7260(19) 5_666
Ba Ge 3.7260(18) 5_656
Ba Ni 3.7307(18) .
Ni Ge 2.3168(7) 2_564
Ni Ge 2.3168(7) 2_554
Ni Ge 2.3724(14) 6_556
Ni Ni 2.5855(11) 5
Ni Ni 2.5855(11) 5_565
Ni Ba 3.129(2) 6_556
Ni Ba 3.369(2) 6_656
Ni Ba 3.5300(12) 2_554
Ni Ba 3.5300(12) 2_564
Ge Ni 2.3168(7) 2
Ge Ni 2.3168(7) 2_565
Ge Ni 2.3724(14) 6_656
Ge Ba 3.4731(12) 2_565
Ge Ba 3.4731(12) 2
Ge Ba 3.5983(17) 5_556
Ge Ba 3.5983(17) 5_566
Ge Ba 3.7260(19) 5_666
Ge Ba 3.7260(19) 5_656
